data_4307728
loop_
_publ_author_name
'Guillermo A. Santillan'
'Carl J. Carrano'

_publ_section_title
;
Synthesis and Characterization of Copper(II) Complexes of Nonfacially
Coordinating Heteroscorpionate Ligands
(4-Carboxyphenyl)bis(3,5-dimethylpyrazolyl)methane and
(3-Carboxyphenyl)bis(3,5-dimethylpyrazolyl)methane
;
_journal_name_full 'Inorganic Chemistry'
_journal_page_first 1751
_journal_page_last 1759
_journal_paper_doi 10.1021/ic062226u
_journal_volume 46
_journal_year 2007
_chemical_formula_sum 'C18 H21 Cl Cu N4 O7'
_chemical_formula_weight 504.38
_chemical_name_systematic
; 
 ? 
;
_space_group_IT_number 14
_symmetry_cell_setting monoclinic
_symmetry_space_group_name_Hall '-P 2ybc'
_symmetry_space_group_name_H-M 'P 1 21/c 1'
_atom_sites_solution_hydrogens geom
_atom_sites_solution_primary direct
_atom_sites_solution_secondary difmap
_audit_creation_method SHELXL-97
_cell_angle_alpha 90.00
_cell_angle_beta 102.100(2)
_cell_angle_gamma 90.00
_cell_formula_units_Z 4
_cell_length_a 9.2908(5)
_cell_length_b 22.7790(12)
_cell_length_c 10.0016(5)
_cell_measurement_reflns_used 6956
_cell_measurement_temperature 298(2)
_cell_measurement_theta_max 25.83
_cell_measurement_theta_min 2.24
_cell_volume 2069.66(19)
_computing_cell_refinement 'Bruker SMART'
_computing_data_collection 'Bruker SMART'
_computing_data_reduction 'Bruker SAINT'
_computing_molecular_graphics 'Bruker SHELXTL'
_computing_publication_material 'Bruker SHELXTL'
_computing_structure_refinement 'SHELXL-97 (Sheldrick, 1997)'
_computing_structure_solution 'SHELXS-97 (Sheldrick, 1990)'
_diffrn_ambient_temperature 298(2)
_diffrn_measured_fraction_theta_full 0.966
_diffrn_measured_fraction_theta_max 0.966
_diffrn_measurement_device_type 'CCD area detector'
_diffrn_measurement_method 'phi and omega scans'
_diffrn_radiation_monochromator graphite
_diffrn_radiation_source 'fine-focus sealed tube'
_diffrn_radiation_type MoK\a
_diffrn_radiation_wavelength 0.71073
_diffrn_reflns_av_R_equivalents 0.0309
_diffrn_reflns_av_sigmaI/netI 0.0422
_diffrn_reflns_limit_h_max 11
_diffrn_reflns_limit_h_min -12
_diffrn_reflns_limit_k_max 30
_diffrn_reflns_limit_k_min -28
_diffrn_reflns_limit_l_max 13
_diffrn_reflns_limit_l_min -11
_diffrn_reflns_number 21847
_diffrn_reflns_theta_full 28.95
_diffrn_reflns_theta_max 28.95
_diffrn_reflns_theta_min 2.27
_exptl_absorpt_coefficient_mu 1.234
_exptl_absorpt_correction_type SADABS-multiscan
_exptl_crystal_colour blue-green
_exptl_crystal_density_diffrn 1.619
_exptl_crystal_density_meas 0
_exptl_crystal_density_method 'not measured'
_exptl_crystal_description plate
_exptl_crystal_F_000 1036
_exptl_crystal_size_max 0.4
_exptl_crystal_size_mid 0.4
_exptl_crystal_size_min 0.2
_refine_diff_density_max 0.480
_refine_diff_density_min -0.353
_refine_diff_density_rms 0.082
_refine_ls_extinction_method none
_refine_ls_goodness_of_fit_ref 1.003
_refine_ls_hydrogen_treatment mixed
_refine_ls_matrix_type full
_refine_ls_number_parameters 332
_refine_ls_number_reflns 5299
_refine_ls_number_restraints 2
_refine_ls_restrained_S_all 1.003
_refine_ls_R_factor_all 0.0800
_refine_ls_R_factor_gt 0.0476
_refine_ls_shift/su_max 0.005
_refine_ls_shift/su_mean 0.000
_refine_ls_structure_factor_coef Fsqd
_refine_ls_weighting_details 'calc w=1/[\s^2^(Fo^2^)+(0.0780P)^2^+1.1709P] where P=(Fo^2^+2Fc^2^)/3'
_refine_ls_weighting_scheme calc
_refine_ls_wR_factor_gt 0.1259
_refine_ls_wR_factor_ref 0.1406
_reflns_number_gt 3655
_reflns_number_total 5299
_reflns_threshold_expression >2sigma(I)
_cod_data_source_file ic062226usi20061122_013831.cif
_cod_data_source_block justin87
_cod_depositor_comments
;
The following automatic conversions were performed:
'_symmetry_cell_setting' value 'Monoclinic' changed to 'monoclinic'
according to '/home/saulius/struct/CIF-dictionaries/cif_core.dic'
dictionary named 'cif_core.dic' version 2.4.1 from 2010-06-29.

Automatic conversion script
Id: cif_fix_enum 1527 2010-12-29 10:47:43Z saulius 
;
_cod_database_code 4307728

loop_
_symmetry_equiv_pos_as_xyz
'x, y, z'
'-x, y+1/2, -z+1/2'
'-x, -y, -z'
'x, -y-1/2, z-1/2'

loop_
_atom_site_label
_atom_site_type_symbol
_atom_site_fract_x
_atom_site_fract_y
_atom_site_fract_z
_atom_site_U_iso_or_equiv
_atom_site_adp_type
_atom_site_occupancy
_atom_site_symmetry_multiplicity
_atom_site_calc_flag
_atom_site_refinement_flags
_atom_site_disorder_assembly
_atom_site_disorder_group
Cu1 Cu 0.07119(4) 0.407893(15) 0.69389(4) 0.03145(13) Uani 1 1 d . . .
N1 N 0.2002(3) 0.30518(11) 0.8433(3) 0.0342(6) Uani 1 1 d . . .
N2 N 0.0804(3) 0.32372(11) 0.7481(3) 0.0352(5) Uani 1 1 d . . .
N3 N 0.3727(3) 0.37437(11) 0.7985(2) 0.0318(5) Uani 1 1 d . . .
N4 N 0.2866(2) 0.40850(10) 0.7019(2) 0.0303(5) Uani 1 1 d . . .
O1 O -0.1070(2) 0.42834(10) 0.7693(2) 0.0389(5) Uani 1 1 d . . .
O2 O 0.0372(2) 0.49547(9) 0.7131(2) 0.0364(5) Uani 1 1 d . . .
O3 O -0.0270(3) 0.40649(12) 0.4735(2) 0.0475(6) Uani 1 1 d D . .
C1 C 0.2995(5) 0.21668(18) 0.9796(5) 0.0700(12) Uani 1 1 d . . .
H1A H 0.3792 0.2429 1.0155 0.105 Uiso 1 1 calc R . .
H1B H 0.3362 0.1838 0.9367 0.105 Uiso 1 1 calc R . .
H1C H 0.2559 0.2030 1.0528 0.105 Uiso 1 1 calc R . .
C2 C 0.1865(4) 0.24833(14) 0.8770(4) 0.0450(8) Uani 1 1 d . . .
C3 C 0.0550(5) 0.22990(15) 0.7991(4) 0.0545(10) Uani 1 1 d . . .
H3B H 0.0150 0.1925 0.7991 0.065 Uiso 1 1 calc R . .
C4 C -0.0084(4) 0.27744(15) 0.7196(3) 0.0426(8) Uani 1 1 d . . .
C5 C -0.1468(4) 0.28054(19) 0.6166(4) 0.0616(11) Uani 1 1 d . . .
H5A H -0.1602 0.3197 0.5805 0.092 Uiso 1 1 calc R . .
H5B H -0.2277 0.2705 0.6583 0.092 Uiso 1 1 calc R . .
H5C H -0.1429 0.2535 0.5439 0.092 Uiso 1 1 calc R . .
C6 C 0.6309(4) 0.33602(18) 0.8666(4) 0.0512(9) Uani 1 1 d . . .
H6A H 0.5924 0.3173 0.9377 0.077 Uiso 1 1 calc R . .
H6B H 0.7117 0.3610 0.9067 0.077 Uiso 1 1 calc R . .
H6C H 0.6644 0.3067 0.8113 0.077 Uiso 1 1 calc R . .
C7 C 0.5129(3) 0.37191(13) 0.7797(3) 0.0340(7) Uani 1 1 d . . .
C8 C 0.5158(3) 0.40600(14) 0.6677(3) 0.0392(7) Uani 1 1 d . . .
H8A H 0.5970 0.4132 0.6293 0.047 Uiso 1 1 calc R . .
C9 C 0.3736(3) 0.42799(14) 0.6218(3) 0.0335(6) Uani 1 1 d . . .
C10 C 0.3148(4) 0.46730(18) 0.5024(4) 0.0536(10) Uani 1 1 d . . .
H10A H 0.2124 0.4749 0.4983 0.080 Uiso 1 1 calc R . .
H10B H 0.3263 0.4484 0.4194 0.080 Uiso 1 1 calc R . .
H10C H 0.3683 0.5037 0.5129 0.080 Uiso 1 1 calc R . .
C11 C 0.3091(3) 0.34833(13) 0.9053(3) 0.0322(6) Uani 1 1 d . . .
H11A H 0.3876 0.3278 0.9689 0.039 Uiso 1 1 calc R . .
C12 C 0.2437(3) 0.39438(13) 0.9859(3) 0.0323(6) Uani 1 1 d . . .
C13 C 0.1328(4) 0.37776(15) 1.0531(3) 0.0419(7) Uani 1 1 d . . .
C14 C -0.2405(3) 0.50896(15) 0.9200(3) 0.0385(7) Uani 1 1 d . . .
C15 C -0.1305(3) 0.52552(13) 0.8541(3) 0.0325(6) Uani 1 1 d . . .
C16 C -0.0752(4) 0.58217(14) 0.8684(4) 0.0405(7) Uani 1 1 d . . .
C17 C 0.2974(3) 0.45068(15) 1.0005(3) 0.0381(7) Uani 1 1 d . . .
C18 C -0.0654(3) 0.48122(14) 0.7743(3) 0.0316(6) Uani 1 1 d . . .
Cl1 Cl 0.38822(12) 0.63551(5) 0.73898(11) 0.0685(3) Uani 1 1 d . . .
O4 O 0.402(2) 0.6153(6) 0.6176(13) 0.174(7) Uani 0.608(17) 1 d P . .
O5 O 0.2409(7) 0.6556(4) 0.7200(14) 0.111(5) Uani 0.608(17) 1 d P . .
O6 O 0.4069(15) 0.5895(6) 0.8280(15) 0.159(7) Uani 0.608(17) 1 d P . .
O7 O 0.4732(5) 0.6823(2) 0.8012(4) 0.1212(16) Uani 1 1 d . . .
O4' O 0.501(3) 0.6033(10) 0.697(2) 0.186(10) Uani 0.392(17) 1 d P . .
O6' O 0.332(4) 0.6039(15) 0.829(2) 0.27(2) Uani 0.392(17) 1 d P . .
O5' O 0.308(2) 0.6484(12) 0.6191(19) 0.168(12) Uani 0.392(17) 1 d P . .
H17A H 0.371(4) 0.4610(15) 0.962(3) 0.041(9) Uiso 1 1 d . . .
H16A H 0.001(4) 0.5904(14) 0.839(4) 0.042(10) Uiso 1 1 d . . .
H13A H 0.087(4) 0.3408(18) 1.036(4) 0.056(11) Uiso 1 1 d . . .
H14A H -0.275(4) 0.4719(16) 0.906(3) 0.043(10) Uiso 1 1 d . . .
H101 H -0.106(4) 0.385(2) 0.440(5) 0.097(17) Uiso 1 1 d D . .
H100 H -0.093(7) 0.435(3) 0.445(8) 0.19(4) Uiso 1 1 d D . .

loop_
_atom_site_aniso_label
_atom_site_aniso_U_11
_atom_site_aniso_U_22
_atom_site_aniso_U_33
_atom_site_aniso_U_23
_atom_site_aniso_U_13
_atom_site_aniso_U_12
Cu1 0.02967(19) 0.0298(2) 0.0357(2) 0.00203(15) 0.00863(13) 0.00163(13)
N1 0.0441(14) 0.0270(14) 0.0336(14) 0.0030(11) 0.0126(10) 0.0056(10)
N2 0.0414(13) 0.0292(14) 0.0360(14) 0.0001(11) 0.0103(10) -0.0006(10)
N3 0.0335(12) 0.0331(15) 0.0297(13) 0.0036(11) 0.0084(9) 0.0056(10)
N4 0.0303(11) 0.0299(13) 0.0308(13) 0.0050(10) 0.0068(9) 0.0030(9)
O1 0.0369(11) 0.0327(12) 0.0500(13) -0.0045(10) 0.0156(9) -0.0001(9)
O2 0.0395(11) 0.0322(12) 0.0410(12) 0.0020(9) 0.0162(9) 0.0067(9)
O3 0.0537(14) 0.0502(16) 0.0346(13) 0.0011(11) -0.0002(10) -0.0055(12)
C1 0.092(3) 0.038(2) 0.081(3) 0.025(2) 0.022(2) 0.011(2)
C2 0.070(2) 0.0257(18) 0.045(2) 0.0059(14) 0.0246(17) 0.0051(15)
C3 0.083(3) 0.0255(18) 0.062(2) -0.0031(17) 0.032(2) -0.0131(17)
C4 0.0548(19) 0.0341(19) 0.0427(19) -0.0075(15) 0.0190(15) -0.0119(14)
C5 0.061(2) 0.064(3) 0.059(2) -0.008(2) 0.0105(18) -0.0262(19)
C6 0.0401(17) 0.067(3) 0.048(2) 0.0152(18) 0.0134(14) 0.0164(16)
C7 0.0308(14) 0.0358(18) 0.0360(17) -0.0038(13) 0.0083(11) 0.0021(11)
C8 0.0317(14) 0.048(2) 0.0393(17) 0.0070(15) 0.0109(12) -0.0018(13)
C9 0.0333(14) 0.0327(16) 0.0349(17) 0.0018(13) 0.0082(11) -0.0033(11)
C10 0.0419(18) 0.067(3) 0.052(2) 0.0297(19) 0.0095(15) 0.0006(16)
C11 0.0354(14) 0.0326(17) 0.0298(15) 0.0062(12) 0.0093(11) 0.0047(11)
C12 0.0361(14) 0.0361(18) 0.0250(15) 0.0026(12) 0.0074(11) 0.0041(11)
C13 0.056(2) 0.0333(19) 0.0419(19) 0.0002(15) 0.0233(15) -0.0039(15)
C14 0.0393(16) 0.0370(19) 0.0407(18) -0.0065(15) 0.0116(13) -0.0070(13)
C15 0.0343(14) 0.0360(17) 0.0259(15) 0.0020(12) 0.0034(11) 0.0057(11)
C16 0.0495(19) 0.038(2) 0.0400(19) 0.0018(14) 0.0228(14) -0.0026(14)
C17 0.0337(15) 0.043(2) 0.0403(18) -0.0079(14) 0.0147(12) -0.0061(13)
C18 0.0287(13) 0.0373(18) 0.0275(15) 0.0025(12) 0.0028(10) 0.0047(11)
Cl1 0.0584(6) 0.0881(8) 0.0515(6) -0.0117(6) -0.0054(4) 0.0119(5)
O4 0.27(2) 0.194(13) 0.075(9) -0.047(9) 0.073(11) 0.029(13)
O5 0.050(3) 0.111(6) 0.160(10) -0.033(6) -0.005(4) 0.019(3)
O6 0.150(10) 0.130(9) 0.173(13) 0.086(8) -0.023(8) 0.017(7)
O7 0.100(3) 0.140(4) 0.107(3) 0.000(3) -0.018(2) -0.034(3)
O4' 0.22(2) 0.24(2) 0.096(13) 0.005(13) 0.034(13) 0.112(17)
O6' 0.42(4) 0.32(4) 0.119(17) -0.10(2) 0.18(2) -0.28(3)
O5' 0.103(14) 0.27(3) 0.099(15) 0.051(15) -0.047(12) -0.044(14)

loop_
_atom_type_symbol
_atom_type_description
_atom_type_scat_dispersion_real
_atom_type_scat_dispersion_imag
_atom_type_scat_source
C C 0.0033 0.0016 'International Tables Vol C Tables 4.2.6.8 and 6.1.1.4'
H H 0.0000 0.0000 'International Tables Vol C Tables 4.2.6.8 and 6.1.1.4'
N N 0.0061 0.0033 'International Tables Vol C Tables 4.2.6.8 and 6.1.1.4'
O O 0.0106 0.0060 'International Tables Vol C Tables 4.2.6.8 and 6.1.1.4'
Cl Cl 0.1484 0.1585 'International Tables Vol C Tables 4.2.6.8 and 6.1.1.4'
Cu Cu 0.3201 1.2651 'International Tables Vol C Tables 4.2.6.8 and 6.1.1.4'

loop_
_geom_angle_atom_site_label_1
_geom_angle_atom_site_label_2
_geom_angle_atom_site_label_3
_geom_angle
_geom_angle_site_symmetry_1
_geom_angle_site_symmetry_3
_geom_angle_publ_flag
N4 Cu1 N2 90.59(10) . . ?
N4 Cu1 O1 152.17(10) . . ?
N2 Cu1 O1 96.47(10) . . ?
N4 Cu1 O2 99.46(9) . . ?
N2 Cu1 O2 156.58(10) . . ?
O1 Cu1 O2 65.27(9) . . ?
N4 Cu1 O3 104.09(10) . . ?
N2 Cu1 O3 104.11(10) . . ?
O1 Cu1 O3 100.23(10) . . ?
O2 Cu1 O3 93.94(9) . . ?
N4 Cu1 C18 126.55(10) . . ?
N2 Cu1 C18 126.15(11) . . ?
O1 Cu1 C18 32.65(10) . . ?
O2 Cu1 C18 33.04(9) . . ?
O3 Cu1 C18 102.32(10) . . ?
C2 N1 N2 111.3(3) . . ?
C2 N1 C11 129.4(3) . . ?
N2 N1 C11 118.7(2) . . ?
C4 N2 N1 106.3(3) . . ?
C4 N2 Cu1 135.7(2) . . ?
N1 N2 Cu1 117.93(19) . . ?
C7 N3 N4 111.4(2) . . ?
C7 N3 C11 129.5(2) . . ?
N4 N3 C11 119.1(2) . . ?
C9 N4 N3 106.1(2) . . ?
C9 N4 Cu1 135.5(2) . . ?
N3 N4 Cu1 117.55(17) . . ?
C18 O1 Cu1 88.06(16) . . ?
C18 O2 Cu1 86.69(17) . . ?
N1 C2 C3 105.7(3) . . ?
N1 C2 C1 123.1(4) . . ?
C3 C2 C1 131.2(3) . . ?
C2 C3 C4 107.8(3) . . ?
N2 C4 C3 108.9(3) . . ?
N2 C4 C5 121.5(3) . . ?
C3 C4 C5 129.6(3) . . ?
N3 C7 C8 105.9(3) . . ?
N3 C7 C6 123.5(3) . . ?
C8 C7 C6 130.6(3) . . ?
C7 C8 C9 107.0(3) . . ?
N4 C9 C8 109.6(3) . . ?
N4 C9 C10 120.9(3) . . ?
C8 C9 C10 129.5(3) . . ?
N3 C11 N1 108.5(2) . . ?
N3 C11 C12 112.1(2) . . ?
N1 C11 C12 111.8(2) . . ?
C17 C12 C13 119.4(3) . . ?
C17 C12 C11 121.5(3) . . ?
C13 C12 C11 119.0(3) . . ?
C16 C13 C12 120.5(3) 3_567 . ?
C15 C14 C17 120.0(3) . 3_567 ?
C14 C15 C16 120.1(3) . . ?
C14 C15 C18 119.7(3) . . ?
C16 C15 C18 120.2(3) . . ?
C13 C16 C15 119.6(3) 3_567 . ?
C12 C17 C14 120.4(3) . 3_567 ?
O1 C18 O2 118.5(3) . . ?
O1 C18 C15 120.7(3) . . ?
O2 C18 C15 120.8(3) . . ?
O1 C18 Cu1 59.29(15) . . ?
O2 C18 Cu1 60.28(15) . . ?
C15 C18 Cu1 167.7(2) . . ?
O5' Cl1 O4 52.1(11) . . ?
O5' Cl1 O6' 120.6(17) . . ?
O4 Cl1 O6' 123.6(12) . . ?
O5' Cl1 O7 113.5(11) . . ?
O4 Cl1 O7 121.2(8) . . ?
O6' Cl1 O7 112.0(9) . . ?
O5' Cl1 O6 138.0(12) . . ?
O4 Cl1 O6 107.9(10) . . ?
O6' Cl1 O6 33(2) . . ?
O7 Cl1 O6 108.3(7) . . ?
O5' Cl1 O5 56.9(11) . . ?
O4 Cl1 O5 105.3(9) . . ?
O6' Cl1 O5 76.3(18) . . ?
O7 Cl1 O5 104.7(4) . . ?
O6 Cl1 O5 108.9(7) . . ?
O5' Cl1 O4' 99.4(13) . . ?
O4 Cl1 O4' 48.0(8) . . ?
O6' Cl1 O4' 110(2) . . ?
O7 Cl1 O4' 98.2(13) . . ?
O6 Cl1 O4' 78.1(10) . . ?
O5 Cl1 O4' 152.1(11) . . ?
O5' O4 O4' 131.7(17) . . ?
O5' O4 Cl1 63.0(9) . . ?
O4' O4 Cl1 70.1(11) . . ?
O5' O5 O6' 98.9(12) . . ?
O5' O5 Cl1 57.2(6) . . ?
O6' O5 Cl1 49.8(8) . . ?
O6' O6 Cl1 72(2) . . ?
O4 O4' Cl1 61.9(11) . . ?
O6 O6' Cl1 75.0(17) . . ?
O6 O6' O5 128(2) . . ?
Cl1 O6' O5 53.9(12) . . ?
O4 O5' Cl1 64.9(9) . . ?
O4 O5' O5 125.2(16) . . ?
Cl1 O5' O5 65.9(9) . . ?

loop_
_geom_bond_atom_site_label_1
_geom_bond_atom_site_label_2
_geom_bond_distance
_geom_bond_site_symmetry_2
_geom_bond_publ_flag
Cu1 N4 1.986(2) . ?
Cu1 N2 1.989(3) . ?
Cu1 O1 2.013(2) . ?
Cu1 O2 2.035(2) . ?
Cu1 O3 2.202(2) . ?
Cu1 C18 2.339(3) . ?
N1 C2 1.351(4) . ?
N1 N2 1.371(3) . ?
N1 C11 1.454(4) . ?
N2 C4 1.332(4) . ?
N3 C7 1.356(4) . ?
N3 N4 1.361(3) . ?
N3 C11 1.452(4) . ?
N4 C9 1.328(4) . ?
O1 C18 1.263(4) . ?
O2 C18 1.277(3) . ?
C1 C2 1.492(5) . ?
C2 C3 1.370(6) . ?
C3 C4 1.398(5) . ?
C4 C5 1.471(5) . ?
C6 C7 1.491(4) . ?
C7 C8 1.368(4) . ?
C8 C9 1.398(4) . ?
C9 C10 1.501(4) . ?
C11 C12 1.524(4) . ?
C12 C17 1.372(4) . ?
C12 C13 1.395(4) . ?
C13 C16 1.382(5) 3_567 ?
C14 C15 1.380(4) . ?
C14 C17 1.390(4) 3_567 ?
C15 C16 1.385(4) . ?
C15 C18 1.492(4) . ?
C16 C13 1.382(5) 3_567 ?
C17 C14 1.390(4) 3_567 ?
Cl1 O5' 1.307(12) . ?
Cl1 O4 1.329(8) . ?
Cl1 O6' 1.341(17) . ?
Cl1 O7 1.394(4) . ?
Cl1 O6 1.362(10) . ?
Cl1 O5 1.418(6) . ?
Cl1 O4' 1.417(18) . ?
O4 O5' 1.16(2) . ?
O4 O4' 1.12(2) . ?
O5 O5' 1.30(2) . ?
O5 O6' 1.71(4) . ?
O6 O6' 0.77(4) . ?
